data_2224729
loop_
_publ_author_name
'Choi, Hong Dae'
'Seo, Pil Ja'
'Son, Byeng Wha'
'Lee, Uk'

_publ_section_title
;
 5-Bromo-2-(4-fluorophenyl)-3-methylsulfinyl-1-benzofuran
;
_journal_coeditor_code OM2304
_journal_issue 1
_journal_name_full 'Acta Crystallographica Section E'
_journal_page_first o104
_journal_paper_doi 10.1107/S1600536809052519
_journal_volume 66
_journal_year 2010
_chemical_formula_iupac 'C15 H10 Br F O2 S'
_chemical_formula_moiety 'C15 H10 Br F O2 S'
_chemical_formula_sum 'C15 H10 Br F O2 S'
_chemical_formula_weight 353.20
_chemical_name_systematic
;
5-Bromo-2-(4-fluorophenyl)-3-methylsulfinyl-1-benzofuran
;
_space_group_IT_number 2
_symmetry_cell_setting triclinic
_symmetry_space_group_name_Hall '-P 1'
_symmetry_space_group_name_H-M 'P -1'
_atom_sites_solution_hydrogens geom
_atom_sites_solution_primary direct
_atom_sites_solution_secondary difmap
_cell_angle_alpha 94.886(2)
_cell_angle_beta 91.995(2)
_cell_angle_gamma 111.760(2)
_cell_formula_units_Z 2
_cell_length_a 7.8908(3)
_cell_length_b 8.3434(3)
_cell_length_c 10.8349(5)
_cell_measurement_reflns_used 8308
_cell_measurement_temperature 173(2)
_cell_measurement_theta_max 27.62
_cell_measurement_theta_min 2.64
_cell_volume 658.39(5)
_computing_cell_refinement 'SAINT (Bruker, 2009)'
_computing_data_collection 'APEX2 (Bruker, 2009)'
_computing_data_reduction 'SAINT (Bruker, 2009)'
_computing_molecular_graphics 'ORTEP-3 (Farrugia, 1997) and DIAMOND (Brandenburg, 1998)'
_computing_publication_material 'SHELXL97 (Sheldrick, 2008)'
_computing_structure_refinement 'SHELXL97 (Sheldrick, 2008)'
_computing_structure_solution 'SHELXS97 (Sheldrick, 2008)'
_diffrn_ambient_temperature 173(2)
_diffrn_detector_area_resol_mean 10.0
_diffrn_measured_fraction_theta_full 0.996
_diffrn_measured_fraction_theta_max 0.996
_diffrn_measurement_device_type 'Bruker SMART APEXII CCD'
_diffrn_measurement_method '\f and \w scans'
_diffrn_radiation_monochromator HELIOS
_diffrn_radiation_source 'Rotating Anode'
_diffrn_radiation_type MoK\a
_diffrn_radiation_wavelength 0.71073
_diffrn_reflns_av_R_equivalents 0.0226
_diffrn_reflns_av_sigmaI/netI 0.0186
_diffrn_reflns_limit_h_max 10
_diffrn_reflns_limit_h_min -10
_diffrn_reflns_limit_k_max 10
_diffrn_reflns_limit_k_min -10
_diffrn_reflns_limit_l_max 13
_diffrn_reflns_limit_l_min -14
_diffrn_reflns_number 11517
_diffrn_reflns_theta_full 27.62
_diffrn_reflns_theta_max 27.62
_diffrn_reflns_theta_min 1.89
_exptl_absorpt_coefficient_mu 3.289
_exptl_absorpt_correction_T_max 0.5057
_exptl_absorpt_correction_T_min 0.4704
_exptl_absorpt_correction_type multi-scan
_exptl_absorpt_process_details '(SADABS; Bruker, 2009)'
_exptl_crystal_colour colourless
_exptl_crystal_density_diffrn 1.782
_exptl_crystal_density_method 'not measured'
_exptl_crystal_description block
_exptl_crystal_F_000 352
_exptl_crystal_size_max 0.27
_exptl_crystal_size_mid 0.25
_exptl_crystal_size_min 0.24
_refine_diff_density_max 1.456
_refine_diff_density_min -0.409
_refine_ls_extinction_method none
_refine_ls_goodness_of_fit_ref 1.056
_refine_ls_hydrogen_treatment constr
_refine_ls_matrix_type full
_refine_ls_number_parameters 182
_refine_ls_number_reflns 3049
_refine_ls_number_restraints 0
_refine_ls_restrained_S_all 1.056
_refine_ls_R_factor_all 0.0268
_refine_ls_R_factor_gt 0.0247
_refine_ls_shift/su_max_lt 0.001
_refine_ls_shift/su_mean 0.000
_refine_ls_structure_factor_coef Fsqd
_refine_ls_weighting_details 'calc w=1/[\s^2^(Fo^2^)+(0.0401P)^2^+0.3987P] where P=(Fo^2^+2Fc^2^)/3'
_refine_ls_weighting_scheme calc
_refine_ls_wR_factor_gt 0.0675
_refine_ls_wR_factor_ref 0.0683
_reflns_number_gt 2844
_reflns_number_total 3049
_reflns_threshold_expression I>2\s(I)
_cod_data_source_file om2304.cif
_cod_data_source_block I
_cod_database_code 2224729
_cod_database_fobs_code 2224729

loop_
_symmetry_equiv_pos_as_xyz
'x, y, z'
'-x, -y, -z'

loop_
_atom_site_type_symbol
_atom_site_label
_atom_site_fract_x
_atom_site_fract_y
_atom_site_fract_z
_atom_site_U_iso_or_equiv
_atom_site_adp_type
_atom_site_calc_flag
_atom_site_refinement_flags
_atom_site_occupancy
_atom_site_disorder_assembly
_atom_site_disorder_group
Br Br 0.59276(3) 0.78959(2) 0.522986(16) 0.02546(8) Uani d . 1 . .
S S 0.18837(6) 0.20974(6) 0.09974(4) 0.02096(11) Uani d . 1 . .
F F -0.07131(19) 0.23126(17) -0.50519(11) 0.0366(3) Uani d . 1 . .
O O1 0.33521(19) 0.67998(17) -0.01307(12) 0.0208(3) Uani d . 1 . .
O O2 0.3267(2) 0.18958(19) 0.18682(15) 0.0317(3) Uani d . 1 . .
C C1 0.2611(3) 0.4325(2) 0.07889(17) 0.0188(3) Uani d . 1 . .
C C2 0.3627(2) 0.5753(2) 0.17069(17) 0.0187(3) Uani d . 1 . .
C C3 0.4185(3) 0.5927(2) 0.29638(17) 0.0203(4) Uani d . 1 . .
H H3 0.3911 0.4969 0.3410 0.024 Uiso calc R 1 . .
C C4 0.5166(3) 0.7593(2) 0.35152(17) 0.0206(4) Uani d . 1 . .
C C5 0.5612(3) 0.9066(2) 0.28757(18) 0.0224(4) Uani d . 1 . .
H H5 0.6287 1.0157 0.3287 0.027 Uiso calc R 1 . .
C C6 0.5049(3) 0.8900(2) 0.16288(18) 0.0222(4) Uani d . 1 . .
H H6 0.5320 0.9858 0.1183 0.027 Uiso calc R 1 . .
C C7 0.4070(3) 0.7241(2) 0.10865(16) 0.0193(3) Uani d . 1 . .
C C8 0.2486(2) 0.5018(2) -0.02943(17) 0.0194(3) Uani d . 1 . .
C C9 0.1628(3) 0.4294(2) -0.15344(16) 0.0191(3) Uani d . 1 . .
C C10 0.0112(3) 0.2737(3) -0.17292(18) 0.0232(4) Uani d . 1 . .
H H10 -0.0375 0.2150 -0.1053 0.028 Uiso calc R 1 . .
C C11 -0.0679(3) 0.2050(3) -0.29139(19) 0.0251(4) Uani d . 1 . .
H H11 -0.1676 0.1002 -0.3045 0.030 Uiso calc R 1 . .
C C12 0.0057(3) 0.2968(3) -0.38902(17) 0.0250(4) Uani d . 1 . .
C C13 0.1530(3) 0.4522(3) -0.37401(18) 0.0246(4) Uani d . 1 . .
H H13 0.1981 0.5111 -0.4422 0.029 Uiso calc R 1 . .
C C14 0.2329(3) 0.5193(2) -0.25552(17) 0.0213(4) Uani d . 1 . .
H H14 0.3329 0.6240 -0.2436 0.026 Uiso calc R 1 . .
C C15 -0.0043(3) 0.1923(3) 0.1874(2) 0.0305(4) Uani d . 1 . .
H H15A -0.0611 0.0755 0.2082 0.046 Uiso calc R 1 . .
H H15B -0.0908 0.2214 0.1389 0.046 Uiso calc R 1 . .
H H15C 0.0355 0.2705 0.2622 0.046 Uiso calc R 1 . .

loop_
_atom_site_aniso_label
_atom_site_aniso_U_11
_atom_site_aniso_U_22
_atom_site_aniso_U_33
_atom_site_aniso_U_12
_atom_site_aniso_U_13
_atom_site_aniso_U_23
Br 0.03353(13) 0.02421(11) 0.01639(11) 0.00930(8) -0.00282(7) -0.00101(7)
S 0.0236(2) 0.0167(2) 0.0229(2) 0.00744(17) 0.00343(17) 0.00380(17)
F 0.0438(8) 0.0409(7) 0.0172(6) 0.0084(6) -0.0084(5) 0.0006(5)
O1 0.0264(7) 0.0196(6) 0.0153(6) 0.0072(5) -0.0008(5) 0.0030(5)
O2 0.0285(8) 0.0287(7) 0.0405(9) 0.0118(6) -0.0019(6) 0.0135(6)
C1 0.0219(9) 0.0174(8) 0.0172(8) 0.0073(7) 0.0020(7) 0.0022(6)
C2 0.0209(9) 0.0181(8) 0.0184(8) 0.0085(7) 0.0022(7) 0.0029(7)
C3 0.0251(9) 0.0194(8) 0.0178(8) 0.0095(7) 0.0016(7) 0.0033(7)
C4 0.0226(9) 0.0238(9) 0.0154(8) 0.0095(7) 0.0000(7) 0.0000(7)
C5 0.0244(9) 0.0186(8) 0.0221(9) 0.0063(7) 0.0013(7) -0.0008(7)
C6 0.0258(9) 0.0188(8) 0.0220(9) 0.0073(7) 0.0036(7) 0.0054(7)
C7 0.0220(9) 0.0211(8) 0.0152(8) 0.0085(7) 0.0011(7) 0.0025(7)
C8 0.0198(9) 0.0186(8) 0.0194(8) 0.0067(7) 0.0020(7) 0.0021(7)
C9 0.0222(9) 0.0216(9) 0.0158(8) 0.0109(7) 0.0014(7) 0.0025(7)
C10 0.0233(9) 0.0272(9) 0.0186(9) 0.0081(8) 0.0009(7) 0.0056(7)
C11 0.0235(9) 0.0250(9) 0.0233(9) 0.0055(8) -0.0019(7) 0.0024(7)
C12 0.0289(10) 0.0313(10) 0.0158(9) 0.0137(8) -0.0046(7) -0.0011(7)
C13 0.0298(10) 0.0294(10) 0.0168(9) 0.0126(8) 0.0034(7) 0.0066(7)
C14 0.0230(9) 0.0227(9) 0.0185(9) 0.0084(7) 0.0024(7) 0.0033(7)
C15 0.0285(10) 0.0310(10) 0.0355(11) 0.0124(9) 0.0119(9) 0.0124(9)

loop_
_atom_type_symbol
_atom_type_description
_atom_type_scat_dispersion_real
_atom_type_scat_dispersion_imag
_atom_type_scat_source
C C 0.0033 0.0016 'International Tables Vol C Tables 4.2.6.8 and 6.1.1.4'
H H 0.0000 0.0000 'International Tables Vol C Tables 4.2.6.8 and 6.1.1.4'
O O 0.0106 0.0060 'International Tables Vol C Tables 4.2.6.8 and 6.1.1.4'
F F 0.0171 0.0103 'International Tables Vol C Tables 4.2.6.8 and 6.1.1.4'
S S 0.1246 0.1234 'International Tables Vol C Tables 4.2.6.8 and 6.1.1.4'
Br Br -0.2901 2.4595 'International Tables Vol C Tables 4.2.6.8 and 6.1.1.4'

loop_
_geom_angle_atom_site_label_1
_geom_angle_atom_site_label_2
_geom_angle_atom_site_label_3
_geom_angle_site_symmetry_1
_geom_angle_site_symmetry_3
_geom_angle
_geom_angle_publ_flag
C4 Br O2 . 2_666 173.37(7) ?
O2 S C1 . . 107.27(9) ?
O2 S C15 . . 106.10(10) ?
C1 S C15 . . 98.44(9) ?
C8 O1 C7 . . 106.96(14) ?
C8 C1 C2 . . 107.05(16) ?
C8 C1 S . . 126.79(14) ?
C2 C1 S . . 125.87(14) ?
C3 C2 C7 . . 118.99(17) ?
C3 C2 C1 . . 135.57(17) ?
C7 C2 C1 . . 105.44(15) ?
C4 C3 C2 . . 116.87(16) ?
C4 C3 H3 . . 121.6 ?
C2 C3 H3 . . 121.6 ?
C3 C4 C5 . . 123.33(17) ?
C3 C4 Br . . 118.36(14) ?
C5 C4 Br . . 118.31(14) ?
C6 C5 C4 . . 119.97(17) ?
C6 C5 H5 . . 120.0 ?
C4 C5 H5 . . 120.0 ?
C7 C6 C5 . . 116.46(17) ?
C7 C6 H6 . . 121.8 ?
C5 C6 H6 . . 121.8 ?
C6 C7 O1 . . 125.57(16) ?
C6 C7 C2 . . 124.38(17) ?
O1 C7 C2 . . 110.04(15) ?
C1 C8 O1 . . 110.50(16) ?
C1 C8 C9 . . 134.25(17) ?
O1 C8 C9 . . 115.24(15) ?
C10 C9 C14 . . 119.18(17) ?
C10 C9 C8 . . 121.53(17) ?
C14 C9 C8 . . 119.28(17) ?
C11 C10 C9 . . 121.04(18) ?
C11 C10 H10 . . 119.5 ?
C9 C10 H10 . . 119.5 ?
C12 C11 C10 . . 117.90(19) ?
C12 C11 H11 . . 121.0 ?
C10 C11 H11 . . 121.0 ?
F C12 C13 . . 118.59(18) ?
F C12 C11 . . 118.35(18) ?
C13 C12 C11 . . 123.06(18) ?
C12 C13 C14 . . 118.82(18) ?
C12 C13 H13 . . 120.6 ?
C14 C13 H13 . . 120.6 ?
C13 C14 C9 . . 119.98(18) ?
C13 C14 H14 . . 120.0 ?
C9 C14 H14 . . 120.0 ?
S C15 H15A . . 109.5 ?
S C15 H15B . . 109.5 ?
H15A C15 H15B . . 109.5 ?
S C15 H15C . . 109.5 ?
H15A C15 H15C . . 109.5 ?
H15B C15 H15C . . 109.5 ?

loop_
_geom_bond_atom_site_label_1
_geom_bond_atom_site_label_2
_geom_bond_site_symmetry_2
_geom_bond_distance
_geom_bond_publ_flag
Br C4 . 1.899(2) ?
Br O2 2_666 3.163(2) ?
S O2 . 1.484(2) ?
S C1 . 1.767(2) ?
S C15 . 1.788(2) ?
F C12 . 1.355(2) ?
O1 C8 . 1.379(2) ?
O1 C7 . 1.381(2) ?
C1 C8 . 1.368(2) ?
C1 C2 . 1.445(2) ?
C2 C3 . 1.395(2) ?
C2 C7 . 1.397(2) ?
C3 C4 . 1.385(3) ?
C3 H3 . 0.9300 ?
C4 C5 . 1.399(3) ?
C5 C6 . 1.386(3) ?
C5 H5 . 0.9300 ?
C6 C7 . 1.376(3) ?
C6 H6 . 0.9300 ?
C8 C9 . 1.457(3) ?
C9 C10 . 1.395(3) ?
C9 C14 . 1.403(3) ?
C10 C11 . 1.385(3) ?
C10 H10 . 0.9300 ?
C11 C12 . 1.376(3) ?
C11 H11 . 0.9300 ?
C12 C13 . 1.375(3) ?
C13 C14 . 1.385(3) ?
C13 H13 . 0.9300 ?
C14 H14 . 0.9300 ?
C15 H15A . 0.9600 ?
C15 H15B . 0.9600 ?
C15 H15C . 0.9600 ?

loop_
_geom_hbond_atom_site_label_D
_geom_hbond_atom_site_label_H
_geom_hbond_atom_site_label_A
_geom_hbond_site_symmetry_A
_geom_hbond_distance_DH
_geom_hbond_distance_HA
_geom_hbond_distance_DA
_geom_hbond_angle_DHA
_geom_hbond_publ_flag
C14 H14 O2 2_665 0.93 2.58 3.433(3) 153.3 y

loop_
_geom_torsion_atom_site_label_1
_geom_torsion_atom_site_label_2
_geom_torsion_atom_site_label_3
_geom_torsion_atom_site_label_4
_geom_torsion_site_symmetry_1
_geom_torsion_site_symmetry_2
_geom_torsion_site_symmetry_3
_geom_torsion_site_symmetry_4
_geom_torsion
_geom_torsion_publ_flag
O2 S C1 C8 . . . . 141.05(17) ?
C15 S C1 C8 . . . . -109.09(18) ?
O2 S C1 C2 . . . . -31.88(19) ?
C15 S C1 C2 . . . . 77.98(18) ?
C8 C1 C2 C3 . . . . 178.7(2) ?
S C1 C2 C3 . . . . -7.2(3) ?
C8 C1 C2 C7 . . . . -0.7(2) ?
S C1 C2 C7 . . . . 173.40(14) ?
C7 C2 C3 C4 . . . . -0.4(3) ?
C1 C2 C3 C4 . . . . -179.7(2) ?
C2 C3 C4 C5 . . . . -0.3(3) ?
C2 C3 C4 Br . . . . 179.24(13) ?
C3 C4 C5 C6 . . . . 0.8(3) ?
Br C4 C5 C6 . . . . -178.77(14) ?
C4 C5 C6 C7 . . . . -0.5(3) ?
C5 C6 C7 O1 . . . . 178.50(17) ?
C5 C6 C7 C2 . . . . -0.2(3) ?
C8 O1 C7 C6 . . . . 179.73(18) ?
C8 O1 C7 C2 . . . . -1.4(2) ?
C3 C2 C7 C6 . . . . 0.7(3) ?
C1 C2 C7 C6 . . . . -179.82(18) ?
C3 C2 C7 O1 . . . . -178.21(16) ?
C1 C2 C7 O1 . . . . 1.3(2) ?
C2 C1 C8 O1 . . . . -0.1(2) ?
S C1 C8 O1 . . . . -174.17(13) ?
C2 C1 C8 C9 . . . . -178.79(19) ?
S C1 C8 C9 . . . . 7.2(3) ?
C7 O1 C8 C1 . . . . 0.9(2) ?
C7 O1 C8 C9 . . . . 179.87(15) ?
C1 C8 C9 C10 . . . . 26.6(3) ?
O1 C8 C9 C10 . . . . -152.03(17) ?
C1 C8 C9 C14 . . . . -154.2(2) ?
O1 C8 C9 C14 . . . . 27.2(2) ?
C14 C9 C10 C11 . . . . 1.5(3) ?
C8 C9 C10 C11 . . . . -179.23(18) ?
C9 C10 C11 C12 . . . . -1.1(3) ?
C10 C11 C12 F . . . . -179.63(17) ?
C10 C11 C12 C13 . . . . 0.0(3) ?
F C12 C13 C14 . . . . -179.66(17) ?
C11 C12 C13 C14 . . . . 0.7(3) ?
C12 C13 C14 C9 . . . . -0.3(3) ?
C10 C9 C14 C13 . . . . -0.8(3) ?
C8 C9 C14 C13 . . . . 179.95(16) ?
